data_7129489
loop_
_publ_author_name
'Cheng, Mengyuan'
'Liu, Yufeng'
'Li, Nan'
'Shi, Jingwen'
'Du, Weixin'
'Zhang, Dongdi'
'Yang, Guoping'
'Wang, Guan'
'Niu, Jingyang'

_publ_section_title
;
 Two novel telluroniobates with efficient catalytic activity for the
 imidation/amidation reaction
;
_journal_name_full 'Chemical Communications'
_journal_paper_doi 10.1039/D1CC06781H
_journal_year 2022
_chemical_formula_moiety 'Cu3 Nb21 O96 Te15, 6(C4 H18 Cu N4 O), 1.5(C8 H32 Cu2 N8)'
_chemical_formula_sum 'C36 H106.2 Cu12 N36 Nb21 O111 Te15'
_chemical_formula_weight 7447.35
_space_group_crystal_system hexagonal
_space_group_IT_number 176
_space_group_name_Hall '-P 6c'
_space_group_name_H-M_alt 'P 63/m'
_atom_sites_solution_hydrogens mixed
_audit_creation_date 2021-11-17
_audit_creation_method
;
Olex2 1.2
(compiled 2018.05.29 svn.r3508 for OlexSys, GUI svn.r5506)
;
_audit_update_record
;
2021-12-02 deposited with the CCDC.	2021-12-17 downloaded from the CCDC.
;
_cell_angle_alpha 90
_cell_angle_beta 90
_cell_angle_gamma 120
_cell_formula_units_Z 2
_cell_length_a 24.0801(4)
_cell_length_b 24.0801(4)
_cell_length_c 25.4757(4)
_cell_measurement_reflns_used 9392
_cell_measurement_temperature 150(2)
_cell_measurement_theta_max 28.27
_cell_measurement_theta_min 2.52
_cell_volume 12793.0(4)
_computing_cell_refinement 'SAINT V8.38A (?, 2016)'
_computing_data_collection 'Bruker APEX2'
_computing_data_reduction 'SAINT V8.38A (?, 2016)'
_computing_molecular_graphics 'Olex2 (Dolomanov et al., 2009)'
_computing_publication_material 'Olex2 (Dolomanov et al., 2009)'
_computing_structure_refinement 'ShelXL (Sheldrick, 2015)'
_computing_structure_solution 'SHELXT 2014/5 (Sheldrick, 2014)'
_diffrn_ambient_temperature 149.99
_diffrn_measured_fraction_theta_full 0.997
_diffrn_measured_fraction_theta_max 0.998
_diffrn_measurement_device_type 'Bruker APEX-II CCD'
_diffrn_measurement_method '\f and \w scans'
_diffrn_radiation_type MoK\a
_diffrn_radiation_wavelength 0.71073
_diffrn_reflns_av_R_equivalents 0.0484
_diffrn_reflns_av_unetI/netI 0.0235
_diffrn_reflns_Laue_measured_fraction_full 0.997
_diffrn_reflns_Laue_measured_fraction_max 0.998
_diffrn_reflns_limit_h_max 25
_diffrn_reflns_limit_h_min -32
_diffrn_reflns_limit_k_max 32
_diffrn_reflns_limit_k_min -32
_diffrn_reflns_limit_l_max 33
_diffrn_reflns_limit_l_min -33
_diffrn_reflns_number 110906
_diffrn_reflns_point_group_measured_fraction_full 0.997
_diffrn_reflns_point_group_measured_fraction_max 0.998
_diffrn_reflns_theta_full 25.242
_diffrn_reflns_theta_max 28.282
_diffrn_reflns_theta_min 2.328
_diffrn_standards_number 0
_exptl_absorpt_coefficient_mu 3.622
_exptl_absorpt_correction_T_max 0.7457
_exptl_absorpt_correction_T_min 0.5932
_exptl_absorpt_correction_type multi-scan
_exptl_absorpt_process_details
;
SADABS-2016/2 (Bruker,2016/2) was used for absorption correction.
wR2(int) was 0.1007 before and 0.0641 after correction.
The Ratio of minimum to maximum transmission is 0.7955.
The \l/2 correction factor is Not present.
;
_exptl_crystal_colour 'clear light blue'
_exptl_crystal_colour_lustre clear
_exptl_crystal_colour_modifier light
_exptl_crystal_colour_primary blue
_exptl_crystal_density_diffrn 1.933
_exptl_crystal_description block
_exptl_crystal_F_000 6902
_exptl_crystal_size_max 0.28
_exptl_crystal_size_mid 0.22
_exptl_crystal_size_min 0.12
_refine_diff_density_max 2.979
_refine_diff_density_min -2.836
_refine_diff_density_rms 0.176
_refine_ls_extinction_method none
_refine_ls_goodness_of_fit_ref 1.040
_refine_ls_hydrogen_treatment constr
_refine_ls_matrix_type full
_refine_ls_number_parameters 431
_refine_ls_number_reflns 10804
_refine_ls_number_restraints 138
_refine_ls_restrained_S_all 1.042
_refine_ls_R_factor_all 0.0527
_refine_ls_R_factor_gt 0.0401
_refine_ls_shift/su_max 0.001
_refine_ls_shift/su_mean 0.000
_refine_ls_structure_factor_coef Fsqd
_refine_ls_weighting_details 'w=1/[\s^2^(Fo^2^)+(0.0453P)^2^+116.6221P] where P=(Fo^2^+2Fc^2^)/3'
_refine_ls_weighting_scheme calc
_refine_ls_wR_factor_gt 0.0996
_refine_ls_wR_factor_ref 0.1100
_reflns_Friedel_coverage 0.000
_reflns_number_gt 8973
_reflns_number_total 10804
_reflns_threshold_expression 'I > 2\s(I)'
_cod_data_source_file d1cc06781h2.cif
_cod_data_source_block te15nb21
_cod_original_cell_volume 12793.0(5)
_cod_original_formula_sum 'C36 H106.20 Cu12 N36 Nb21 O111 Te15'
_cod_database_code 7129489
_shelx_shelxl_version_number 2018/3
_shelx_space_group_comment
;
The symmetry employed for this shelxl refinement is uniquely defined
by the following loop, which should always be used as a source of
symmetry information in preference to the above space-group names.
They are only intended as comments.
;
_shelx_estimated_absorpt_t_max 0.670
_shelx_estimated_absorpt_t_min 0.430
_exptl_absorpt_special_details blue
_olex2_refinement_description
;
1. Fixed Uiso
 At 1.2 times of:
  All C(H,H) groups, All N(H,H) groups, All N(H,H,H,H) groups
 At 1.5 times of:
  All O(H,H) groups
2. Restrained distances
 C3AA-C8
 1.65 with sigma of 0.02
 N0AA-C3AA
 1.54 with sigma of 0.02
 N0AA-Cu0A
 1.84 with sigma of 0.02
 C4AA-N1AA
 1.45 with sigma of 0.02
 C4AA-C11
 1.64 with sigma of 0.02
 O11_$1-Te2_$2
 2.5 with sigma of 0.01
3. Uiso/Uaniso restraints and constraints
Cu0A \\sim N2AA \\sim N1AA \\sim C8 \\sim C11 \\sim N0AA \\sim N5 \\sim C3AA
\\sim C4AA: within 2A with sigma of 0.01 and sigma for terminal atoms of 0.02
Uanis(C1) \\sim Ueq, Uanis(C1A) \\sim Ueq, Uanis(C2) \\sim Ueq, Uanis(C2A)
\\sim Ueq, Uanis(C0AA) \\sim Ueq, Uanis(C3A) \\sim Ueq, Uanis(C4A) \\sim Ueq,
Uanis(C4) \\sim Ueq, Uanis(N4) \\sim Ueq, Uanis(N4A) \\sim Ueq, Uanis(N2A)
\\sim Ueq, Uanis(N2) \\sim Ueq: with sigma of 0.005 and sigma for terminal
atoms of 0.01
Uanis(N1AA) \\sim Ueq: with sigma of 0.01 and sigma for terminal atoms of 0.02
4. Others
 Fixed Sof: H1AA(0.5) H1AB(0.5) H1BC(0.5) H1BD(0.5) N2(0.5) H2A(0.5) H2B(0.5)
 N2A(0.5) H2AA(0.5) H2AB(0.5) H3AA(0.35) H3AB(0.35) H3BC(0.65) H3BD(0.65)
 N4(0.7) H4A(0.7) H4B(0.7) N4A(0.3) H4AA(0.3) H4AB(0.3) C1(0.5) H1A(0.5)
 H1B(0.5) C1A(0.5) H1AC(0.5) H1AD(0.5) C2(0.5) H2C(0.5) H2D(0.5) C2A(0.5)
 H2AC(0.5) H2AD(0.5) C0AA(0.7) H0AA(0.7) H0AB(0.7) C3A(0.3) H3AC(0.3) H3AD(0.3)
 C4(0.35) H4C(0.35) H4D(0.35) C4A(0.65) H4AC(0.65) H4AD(0.65) H2AE(0.5)
 H2AF(0.5) N1AA(0.5) H1AE(0.5) H1AF(0.5) H8A(0.5) H8B(0.5) C11(0.5) H11A(0.5)
 H11B(0.5) N0AA(0.5) H0AC(0.5) H0AD(0.5) N5(0.5) H5A(0.5) H5B(0.5) C3AA(0.5)
 H3AE(0.5) H3AF(0.5) C4AA(0.5) H4AE(0.5) H4AF(0.5)
5.a Rotating group:
 O19(H19A,H19B)
5.b Secondary CH2 refined with riding coordinates:
 N1(H1AA,H1AB), N1(H1BC,H1BD), N2(H2A,H2B), N2A(H2AA,H2AB), N3(H3AA,H3AB),
 N3(H3BC,H3BD), N4(H4A,H4B), N4A(H4AA,H4AB), C1(H1A,H1B), C1A(H1AC,H1AD),
 C2(H2C,H2D), C2A(H2AC,H2AD), C0AA(H0AA,H0AB), C3A(H3AC,H3AD), C4(H4C,H4D),
 C4A(H4AC,H4AD), N2AA(H2AE,H2AF), N1AA(H1AE,H1AF), C8(H8A,H8B), C11(H11A,H11B),
 N0AA(H0AC,H0AD), N5(H5A,H5B), C3AA(H3AE,H3AF), C4AA(H4AE,H4AF)
;
_platon_squeeze_void_probe_radius 1.20
_olex2_submission_special_instructions 'No special instructions were received'

loop_
_space_group_symop_operation_xyz
'x, y, z'
'-y, x-y, z'
'-x+y, -x, z'
'-x, -y, z+1/2'
'y, -x+y, z+1/2'
'x-y, x, z+1/2'
'-x, -y, -z'
'y, -x+y, -z'
'x-y, x, -z'
'x, y, -z-1/2'
'-y, x-y, -z-1/2'
'-x+y, -x, -z-1/2'

loop_
_atom_site_label
_atom_site_type_symbol
_atom_site_fract_x
_atom_site_fract_y
_atom_site_fract_z
_atom_site_U_iso_or_equiv
_atom_site_adp_type
_atom_site_occupancy
_atom_site_site_symmetry_order
_atom_site_calc_flag
_atom_site_refinement_flags_posn
_atom_site_refinement_flags_adp
_atom_site_refinement_flags_occupancy
_atom_site_disorder_assembly
_atom_site_disorder_group
Te1 Te 0.37786(2) 0.49473(2) 0.250000 0.01597(9) Uani 1 2 d S T P . .
Te2 Te 0.48420(2) 0.65410(2) 0.34247(2) 0.02150(8) Uani 1 1 d D . . . .
Te3 Te 0.23431(2) 0.42141(2) 0.36418(2) 0.02103(8) Uani 1 1 d . . . . .
Nb1 Nb 0.31738(2) 0.33798(2) 0.31679(2) 0.01993(10) Uani 1 1 d . . . . .
Nb2 Nb 0.39901(2) 0.49701(2) 0.39153(2) 0.02063(10) Uani 1 1 d . . . . .
Nb3 Nb 0.53728(2) 0.54179(2) 0.32273(2) 0.02240(11) Uani 1 1 d . . . . .
Nb4 Nb 0.45863(3) 0.38684(3) 0.250000 0.02392(15) Uani 1 2 d S T P . .
Cu3 Cu 0.21864(4) 0.39690(5) 0.250000 0.02092(18) Uani 1 2 d S T P . .
O1 O 0.25624(18) 0.37623(18) 0.30857(14) 0.0224(7) Uani 1 1 d . . . . .
O2 O 0.43575(17) 0.53228(17) 0.30531(13) 0.0190(7) Uani 1 1 d . . . . .
O3 O 0.2776(3) 0.2948(3) 0.250000 0.0235(11) Uani 1 2 d S T P . .
O4 O 0.50133(19) 0.45414(18) 0.30283(16) 0.0257(8) Uani 1 1 d . . . . .
O5 O 0.31662(18) 0.49489(19) 0.35913(15) 0.0239(8) Uani 1 1 d . . . . .
O6 O 0.5167(2) 0.71950(18) 0.39494(15) 0.0282(9) Uani 1 1 d . . . . .
O7 O 0.35981(19) 0.41041(18) 0.36610(14) 0.0238(8) Uani 1 1 d . . . . .
O8 O 0.48464(19) 0.51281(18) 0.39098(15) 0.0252(8) Uani 1 1 d . . . . .
O9 O 0.4307(2) 0.59444(18) 0.39442(14) 0.0246(8) Uani 1 1 d . . . . .
O10 O 0.39284(19) 0.33202(18) 0.30464(16) 0.0258(8) Uani 1 1 d . . . . .
O11 O 0.19207(19) 0.43185(19) 0.30600(14) 0.0248(8) Uani 1 1 d D . . . .
O12 O 0.3754(3) 0.4157(2) 0.250000 0.0195(10) Uani 1 2 d S T P . .
O13 O 0.54956(18) 0.63360(18) 0.34433(15) 0.0244(8) Uani 1 1 d . . . . .
O14 O 0.5564(3) 0.5696(3) 0.250000 0.0246(11) Uani 1 2 d S T P . .
O15 O 0.5048(3) 0.3482(3) 0.250000 0.0399(16) Uani 1 2 d S T P . .
O16 O 0.2749(2) 0.27553(19) 0.36336(16) 0.0291(9) Uani 1 1 d . . . . .
O17 O 0.3773(2) 0.4819(2) 0.45846(16) 0.0308(9) Uani 1 1 d . . . . .
O18 O 0.6130(2) 0.5599(2) 0.34738(19) 0.0365(10) Uani 1 1 d . . . . .
Cu1 Cu 0.41820(5) 0.34314(4) 0.48336(4) 0.0515(3) Uani 1 1 d . . . . .
O19 O 0.4480(3) 0.4389(2) 0.52008(18) 0.0431(12) Uani 1 1 d . . . . .
H19A H 0.470761 0.443844 0.548296 0.065 Uiso 1 1 d GR . . . .
H19B H 0.414075 0.439428 0.531706 0.065 Uiso 1 1 d GR . . . .
N1 N 0.4576(3) 0.3761(3) 0.4115(2) 0.0441(15) Uani 1 1 d . . . . .
H1AA H 0.429101 0.353382 0.385651 0.053 Uiso 0.5 1 calc R . . A 1
H1AB H 0.469613 0.418257 0.407899 0.053 Uiso 0.5 1 calc R . . A 1
H1BC H 0.429348 0.349854 0.386798 0.053 Uiso 0.5 1 calc R . . B 2
H1BD H 0.462130 0.415674 0.407002 0.053 Uiso 0.5 1 calc R . . B 2
N2 N 0.5133(8) 0.3526(8) 0.4926(7) 0.046(4) Uani 0.5 1 d . U . C 1
H2A H 0.528946 0.368303 0.525107 0.055 Uiso 0.5 1 calc R . . C 1
H2B H 0.509801 0.313283 0.489705 0.055 Uiso 0.5 1 calc R . . C 1
N2A N 0.4911(6) 0.3390(7) 0.5017(5) 0.030(3) Uani 0.5 1 d . U . C 2
H2AA H 0.505885 0.357001 0.533752 0.036 Uiso 0.5 1 calc R . . C 2
H2AB H 0.482236 0.297568 0.502556 0.036 Uiso 0.5 1 calc R . . C 2
N3 N 0.3312(3) 0.3333(3) 0.4678(2) 0.0443(15) Uani 1 1 d . . . . .
H3AA H 0.328506 0.367992 0.478159 0.053 Uiso 0.35 1 calc R . . D 1
H3AB H 0.320399 0.324906 0.433268 0.053 Uiso 0.35 1 calc R . . D 1
H3BC H 0.335464 0.372901 0.465176 0.053 Uiso 0.65 1 calc R . . E 2
H3BD H 0.317281 0.313463 0.436159 0.053 Uiso 0.65 1 calc R . . E 2
N4 N 0.3716(5) 0.3018(4) 0.5551(3) 0.0407(19) Uani 0.7 1 d . U . C 1
H4A H 0.359255 0.259381 0.555383 0.049 Uiso 0.7 1 calc R . . C 1
H4B H 0.399368 0.321052 0.582188 0.049 Uiso 0.7 1 calc R . . C 1
N4A N 0.3920(10) 0.2879(10) 0.5379(8) 0.040(4) Uani 0.3 1 d . U . C 2
H4AA H 0.385435 0.248751 0.528224 0.048 Uiso 0.3 1 calc R . . C 2
H4AB H 0.420376 0.303318 0.565030 0.048 Uiso 0.3 1 calc R . . C 2
C1 C 0.5101(9) 0.3679(10) 0.4092(8) 0.043(4) Uani 0.5 1 d . U . C 1
H1A H 0.531709 0.385184 0.375152 0.052 Uiso 0.5 1 calc R . . C 1
H1B H 0.494312 0.321235 0.408959 0.052 Uiso 0.5 1 calc R . . C 1
C1A C 0.5273(11) 0.3815(12) 0.4001(9) 0.055(6) Uani 0.5 1 d . U . C 2
H1AC H 0.524098 0.345897 0.378457 0.066 Uiso 0.5 1 calc R . . C 2
H1AD H 0.559499 0.423455 0.385336 0.066 Uiso 0.5 1 calc R . . C 2
C2 C 0.5592(9) 0.3971(9) 0.4512(7) 0.046(4) Uani 0.5 1 d . U . C 1
H2C H 0.573249 0.442834 0.457620 0.055 Uiso 0.5 1 calc R . . C 1
H2D H 0.596665 0.391336 0.445558 0.055 Uiso 0.5 1 calc R . . C 1
C2A C 0.5374(9) 0.3742(10) 0.4618(7) 0.048(4) Uani 0.5 1 d . U . C 2
H2AC H 0.567843 0.357797 0.462948 0.058 Uiso 0.5 1 calc R . . C 2
H2AD H 0.561481 0.418659 0.475207 0.058 Uiso 0.5 1 calc R . . C 2
C0AA C 0.3136(5) 0.3095(6) 0.5623(4) 0.046(2) Uani 0.7 1 d . U . C 1
H0AA H 0.323411 0.354484 0.566008 0.056 Uiso 0.7 1 calc R . . C 1
H0AB H 0.283126 0.281477 0.589526 0.056 Uiso 0.7 1 calc R . . C 1
C3A C 0.3277(14) 0.2856(14) 0.5520(11) 0.047(6) Uani 0.3 1 d . U . C 2
H3AC H 0.338402 0.318441 0.579521 0.056 Uiso 0.3 1 calc R . . C 2
H3AD H 0.300470 0.243532 0.569106 0.056 Uiso 0.3 1 calc R . . C 2
C4 C 0.2950(12) 0.2797(12) 0.4997(10) 0.047(6) Uani 0.35 1 d . U . C 1
H4C H 0.307089 0.246478 0.493854 0.056 Uiso 0.35 1 calc R . . C 1
H4D H 0.248561 0.260899 0.492706 0.056 Uiso 0.35 1 calc R . . C 1
C4A C 0.2807(5) 0.2949(6) 0.5094(4) 0.036(2) Uani 0.65 1 d . U . C 2
H4AC H 0.246339 0.253312 0.495598 0.044 Uiso 0.65 1 calc R . . C 2
H4AD H 0.261569 0.319356 0.524493 0.044 Uiso 0.65 1 calc R . . C 2
Cu0A Cu 0.37841(12) 0.15730(8) 0.250000 0.0865(6) Uani 1 2 d DS TU P . .
N2AA N 0.4394(6) 0.1238(5) 0.250000 0.068(2) Uani 1 2 d S TU P F .
H2AE H 0.422871 0.086881 0.268974 0.082 Uiso 0.5 1 calc R . . . .
H2AF H 0.446203 0.115221 0.216579 0.082 Uiso 0.5 1 calc R . . . .
N1AA N 0.4388(6) 0.2278(5) 0.3127(4) 0.042(3) Uani 0.5 1 d D U . F -1
H1AE H 0.457162 0.268862 0.300655 0.051 Uiso 0.5 1 calc R . . F -1
H1AF H 0.414958 0.223835 0.341660 0.051 Uiso 0.5 1 calc R . . F -1
C8 C 0.2574(11) 0.1499(8) 0.250000 0.117(5) Uani 1 2 d DS TU P . .
H8A H 0.250304 0.176709 0.224363 0.141 Uiso 0.5 1 calc R . . F .
H8B H 0.224030 0.135943 0.277563 0.141 Uiso 0.5 1 calc R . . . .
C11 C 0.5056(11) 0.1774(9) 0.2756(7) 0.071(4) Uani 0.5 1 d D U . F -1
H11A H 0.531041 0.210797 0.249238 0.085 Uiso 0.5 1 calc R . . F -1
H11B H 0.530987 0.157706 0.287376 0.085 Uiso 0.5 1 calc R . . F -1
N0AA N 0.3167(9) 0.0937(7) 0.2016(8) 0.093(4) Uani 0.5 1 d D U . F -1
H0AC H 0.325329 0.108110 0.167873 0.111 Uiso 0.5 1 calc R . . F -1
H0AD H 0.317022 0.056143 0.203845 0.111 Uiso 0.5 1 calc R . . F -1
N5 N 0.3148(10) 0.1832(8) 0.2711(8) 0.094(4) Uani 0.5 1 d . U . F -1
H5A H 0.310461 0.179944 0.306622 0.113 Uiso 0.5 1 calc R . . F -1
H5B H 0.330949 0.225169 0.262571 0.113 Uiso 0.5 1 calc R . . F -1
C3AA C 0.2529(11) 0.0852(9) 0.2195(11) 0.106(5) Uani 0.5 1 d D U . F -1
H3AE H 0.232689 0.048222 0.243815 0.127 Uiso 0.5 1 calc R . . F -1
H3AF H 0.224470 0.074698 0.188592 0.127 Uiso 0.5 1 calc R . . F -1
C4AA C 0.4897(9) 0.2089(9) 0.3247(7) 0.069(4) Uani 0.5 1 d D U . F -1
H4AE H 0.474485 0.178096 0.354196 0.083 Uiso 0.5 1 calc R . . F -1
H4AF H 0.529606 0.247604 0.336007 0.083 Uiso 0.5 1 calc R . . F -1

loop_
_atom_site_aniso_label
_atom_site_aniso_U_11
_atom_site_aniso_U_22
_atom_site_aniso_U_33
_atom_site_aniso_U_23
_atom_site_aniso_U_13
_atom_site_aniso_U_12
Te1 0.0185(2) 0.0184(2) 0.01401(19) 0.000 0.000 0.01146(18)
Te2 0.03044(18) 0.02067(16) 0.01697(15) -0.00091(12) -0.00475(13) 0.01547(14)
Te3 0.02487(17) 0.02766(18) 0.01461(15) 0.00213(12) 0.00132(12) 0.01617(15)
Nb1 0.0256(2) 0.0188(2) 0.0176(2) 0.00073(16) -0.00169(17) 0.01274(19)
Nb2 0.0275(2) 0.0205(2) 0.0160(2) 0.00004(16) -0.00433(17) 0.01356(19)
Nb3 0.0210(2) 0.0211(2) 0.0283(2) 0.00039(18) -0.00545(18) 0.01290(19)
Nb4 0.0250(3) 0.0195(3) 0.0326(4) 0.000 0.000 0.0151(3)
Cu3 0.0232(4) 0.0283(5) 0.0151(4) 0.000 0.000 0.0158(4)
O1 0.0271(19) 0.0268(19) 0.0162(17) -0.0033(14) -0.0029(14) 0.0157(16)
O2 0.0197(17) 0.0209(17) 0.0166(16) -0.0014(13) -0.0035(13) 0.0105(15)
O3 0.026(3) 0.019(3) 0.023(3) 0.000 0.000 0.009(2)
O4 0.028(2) 0.0212(18) 0.033(2) -0.0002(16) -0.0022(16) 0.0165(17)
O5 0.0248(19) 0.0258(19) 0.0240(18) 0.0005(15) -0.0014(15) 0.0149(16)
O6 0.045(2) 0.0185(18) 0.0171(17) 0.0011(14) -0.0009(16) 0.0127(18)
O7 0.032(2) 0.0247(19) 0.0184(17) 0.0004(14) -0.0028(15) 0.0171(17)
O8 0.031(2) 0.0248(19) 0.0216(18) -0.0015(15) -0.0083(15) 0.0156(17)
O9 0.035(2) 0.0207(18) 0.0188(17) 0.0010(14) -0.0020(15) 0.0143(17)
O10 0.032(2) 0.0211(18) 0.029(2) 0.0002(15) -0.0029(16) 0.0164(17)
O11 0.0256(19) 0.037(2) 0.0179(18) -0.0017(15) -0.0015(15) 0.0197(18)
O12 0.027(3) 0.019(2) 0.017(2) 0.000 0.000 0.015(2)
O13 0.0247(19) 0.0221(19) 0.0285(19) -0.0011(15) -0.0058(15) 0.0134(16)
O14 0.020(3) 0.027(3) 0.030(3) 0.000 0.000 0.014(2)
O15 0.038(4) 0.029(3) 0.062(4) 0.000 0.000 0.024(3)
O16 0.036(2) 0.0214(19) 0.026(2) 0.0025(15) -0.0008(17) 0.0114(17)
O17 0.041(2) 0.029(2) 0.0217(19) 0.0001(16) -0.0033(17) 0.0177(19)
O18 0.030(2) 0.032(2) 0.049(3) 0.004(2) -0.011(2) 0.0175(19)
Cu1 0.0703(7) 0.0326(4) 0.0446(5) 0.0038(4) -0.0313(5) 0.0204(4)
O19 0.053(3) 0.048(3) 0.029(2) -0.007(2) -0.016(2) 0.025(3)
N1 0.053(4) 0.034(3) 0.051(4) -0.004(3) -0.027(3) 0.026(3)
N2 0.048(6) 0.047(5) 0.046(6) 0.007(4) -0.009(4) 0.026(4)
N2A 0.026(4) 0.036(5) 0.027(4) 0.003(3) 0.002(3) 0.015(3)
N3 0.060(4) 0.034(3) 0.027(3) 0.004(2) -0.013(3) 0.014(3)
N4 0.041(4) 0.042(4) 0.032(3) 0.013(3) -0.001(3) 0.015(3)
N4A 0.042(6) 0.039(6) 0.040(6) 0.000(4) 0.001(4) 0.020(4)
C1 0.041(6) 0.048(6) 0.046(6) 0.008(4) -0.001(4) 0.026(4)
C1A 0.055(7) 0.056(7) 0.062(7) 0.008(4) -0.008(4) 0.033(5)
C2 0.048(6) 0.044(5) 0.048(6) -0.004(4) -0.006(4) 0.025(4)
C2A 0.043(6) 0.056(6) 0.047(6) 0.008(4) -0.001(4) 0.025(4)
C0AA 0.042(4) 0.053(4) 0.041(4) 0.008(3) -0.001(3) 0.021(3)
C3A 0.049(7) 0.046(7) 0.044(7) 0.006(5) -0.003(5) 0.023(5)
C4 0.048(7) 0.048(7) 0.045(7) 0.002(5) 0.000(5) 0.024(5)
C4A 0.037(4) 0.039(4) 0.031(4) 0.004(3) 0.000(3) 0.017(3)
Cu0A 0.1289(18) 0.0377(8) 0.1064(15) 0.000 0.000 0.0516(11)
N2AA 0.108(6) 0.050(4) 0.075(5) 0.000 0.000 0.061(4)
N1AA 0.073(6) 0.017(4) 0.035(5) 0.011(3) -0.014(4) 0.021(4)
C8 0.129(9) 0.064(7) 0.140(9) 0.000 0.000 0.034(7)
C11 0.106(8) 0.051(6) 0.069(7) -0.004(5) -0.005(6) 0.049(6)
N0AA 0.124(7) 0.040(5) 0.121(8) 0.006(6) -0.003(7) 0.047(6)
N5 0.121(7) 0.047(6) 0.116(8) -0.006(5) -0.002(6) 0.043(6)
C3AA 0.127(9) 0.051(7) 0.134(9) 0.001(7) -0.009(7) 0.039(7)
C4AA 0.098(8) 0.043(6) 0.059(7) -0.007(5) -0.008(6) 0.030(6)

loop_
_atom_type_symbol
_atom_type_description
_atom_type_scat_dispersion_real
_atom_type_scat_dispersion_imag
_atom_type_scat_source
C C 0.0033 0.0016 'International Tables Vol C Tables 4.2.6.8 and 6.1.1.4'
H H 0.0000 0.0000 'International Tables Vol C Tables 4.2.6.8 and 6.1.1.4'
Cu Cu 0.3201 1.2651 'International Tables Vol C Tables 4.2.6.8 and 6.1.1.4'
N N 0.0061 0.0033 'International Tables Vol C Tables 4.2.6.8 and 6.1.1.4'
Nb Nb -2.0727 0.6215 'International Tables Vol C Tables 4.2.6.8 and 6.1.1.4'
O O 0.0106 0.0060 'International Tables Vol C Tables 4.2.6.8 and 6.1.1.4'
Te Te -0.5308 1.6751 'International Tables Vol C Tables 4.2.6.8 and 6.1.1.4'

loop_
_geom_angle_atom_site_label_1
_geom_angle_atom_site_label_2
_geom_angle_atom_site_label_3
_geom_angle
_geom_angle_site_symmetry_1
_geom_angle_site_symmetry_3
_geom_angle_publ_flag
O2 Te1 O2 98.0(2) . 10_556 ?
O2 Te1 O12 97.37(15) . . ?
O2 Te1 O12 97.37(15) 10_556 . ?
O6 Te2 O11 68.32(14) . 2_665 ?
O9 Te2 O6 88.82(16) . . ?
O9 Te2 O11 157.11(14) . 2_665 ?
O13 Te2 O6 98.48(18) . . ?
O13 Te2 O9 97.11(17) . . ?
O13 Te2 O11 85.55(15) . 2_665 ?
O1 Te3 O6 156.78(15) . 3_565 ?
O5 Te3 O1 91.28(16) . . ?
O5 Te3 O6 86.79(17) . 3_565 ?
O11 Te3 O1 79.81(15) . . ?
O11 Te3 O5 101.82(17) . . ?
O11 Te3 O6 77.96(15) . 3_565 ?
O1 Nb1 O12 81.37(16) . . ?
O3 Nb1 O1 83.29(19) . . ?
O3 Nb1 O12 74.89(16) . . ?
O7 Nb1 O1 80.93(15) . . ?
O7 Nb1 O3 156.35(18) . . ?
O7 Nb1 O12 85.38(14) . . ?
O10 Nb1 O1 156.10(16) . . ?
O10 Nb1 O3 92.9(2) . . ?
O10 Nb1 O7 94.46(17) . . ?
O10 Nb1 O12 74.87(17) . . ?
O16 Nb1 O1 101.75(18) . . ?
O16 Nb1 O3 101.93(19) . . ?
O16 Nb1 O7 98.47(17) . . ?
O16 Nb1 O10 102.12(18) . . ?
O16 Nb1 O12 175.35(17) . . ?
O5 Nb2 O2 79.91(13) . . ?
O7 Nb2 O2 88.23(14) . . ?
O7 Nb2 O5 84.08(16) . . ?
O7 Nb2 O9 160.57(15) . . ?
O8 Nb2 O2 75.36(14) . . ?
O8 Nb2 O5 155.23(16) . . ?
O8 Nb2 O7 96.30(17) . . ?
O8 Nb2 O9 91.41(16) . . ?
O9 Nb2 O2 76.48(13) . . ?
O9 Nb2 O5 81.52(15) . . ?
O17 Nb2 O2 172.08(17) . . ?
O17 Nb2 O5 101.15(18) . . ?
O17 Nb2 O7 99.68(18) . . ?
O17 Nb2 O8 103.17(19) . . ?
O17 Nb2 O9 95.86(17) . . ?
O4 Nb3 O2 88.17(15) . . ?
O4 Nb3 O8 89.28(16) . . ?
O4 Nb3 O13 163.58(16) . . ?
O4 Nb3 O14 91.5(2) . . ?
O8 Nb3 O2 72.30(14) . . ?
O8 Nb3 O13 82.94(15) . . ?
O13 Nb3 O2 75.71(13) . . ?
O14 Nb3 O2 84.84(18) . . ?
O14 Nb3 O8 157.09(19) . . ?
O14 Nb3 O13 90.11(19) . . ?
O18 Nb3 O2 167.07(18) . . ?
O18 Nb3 O4 102.11(19) . . ?
O18 Nb3 O8 99.7(2) . . ?
O18 Nb3 O13 93.47(18) . . ?
O18 Nb3 O14 102.5(2) . . ?
O4 Nb4 O4 86.9(2) . 10_556 ?
O4 Nb4 O10 158.25(16) 10_556 . ?
O4 Nb4 O10 89.02(16) . . ?
O4 Nb4 O10 89.01(16) 10_556 10_556 ?
O4 Nb4 O10 158.25(16) . 10_556 ?
O4 Nb4 O12 85.99(14) . . ?
O4 Nb4 O12 85.98(14) 10_556 . ?
O10 Nb4 O10 86.9(2) . 10_556 ?
O10 Nb4 O12 72.41(14) 10_556 . ?
O10 Nb4 O12 72.41(14) . . ?
O15 Nb4 O4 103.13(19) . 10_556 ?
O15 Nb4 O4 103.13(19) . . ?
O15 Nb4 O10 98.60(19) . . ?
O15 Nb4 O10 98.60(19) . 10_556 ?
O15 Nb4 O12 167.3(3) . . ?
Cu3 Cu3 Te3 0(10) 10_556 10_556 ?
Cu3 Cu3 O1 0(10) 10_556 . ?
Cu3 Cu3 O1 0(10) 10_556 10_556 ?
Cu3 Cu3 O11 0(10) 10_556 . ?
Cu3 Cu3 O11 0(10) 10_556 10_556 ?
O1 Cu3 Te3 42.51(11) 10_556 10_556 ?
O1 Cu3 Te3 141.36(12) . 10_556 ?
O1 Cu3 O1 100.9(2) . 10_556 ?
O11 Cu3 Te3 38.62(11) 10_556 10_556 ?
O11 Cu3 Te3 132.90(12) . 10_556 ?
O11 Cu3 O1 170.52(18) . 10_556 ?
O11 Cu3 O1 80.87(15) 10_556 10_556 ?
O11 Cu3 O1 170.52(18) 10_556 . ?
O11 Cu3 O1 80.87(15) . . ?
O11 Cu3 O11 95.9(2) 10_556 . ?
Te3 O1 Nb1 126.72(18) . . ?
Cu3 O1 Te3 96.94(16) 10_556 . ?
Cu3 O1 Te3 96.94(16) . . ?
Cu3 O1 Nb1 135.24(19) . . ?
Cu3 O1 Nb1 135.24(19) 10_556 . ?
Cu3 O1 Cu3 0.00(5) 10_556 . ?
Te1 O2 Nb2 118.23(17) . . ?
Te1 O2 Nb3 132.02(18) . . ?
Nb2 O2 Nb3 92.48(12) . . ?
Nb1 O3 Nb1 119.0(3) 10_556 . ?
Nb3 O4 Nb4 149.3(2) . . ?
Te3 O5 Nb2 121.71(19) . . ?
Te2 O6 Te3 113.26(18) . 2_665 ?
Nb2 O7 Nb1 158.7(2) . . ?
Nb2 O8 Nb3 119.80(18) . . ?
Te2 O9 Nb2 123.84(19) . . ?
Nb1 O10 Nb4 121.60(19) . . ?
Te3 O11 Te2 99.34(15) . 3_565 ?
Te3 O11 Cu3 101.86(17) . . ?
Te3 O11 Cu3 101.86(17) . 10_556 ?
Cu3 O11 Te2 151.4(2) . 3_565 ?
Cu3 O11 Te2 151.4(2) 10_556 3_565 ?
Cu3 O11 Cu3 0.00(5) 10_556 . ?
Te1 O12 Nb1 120.20(16) . . ?
Te1 O12 Nb1 120.20(16) . 10_556 ?
Te1 O12 Nb4 132.8(3) . . ?
Nb1 O12 Nb1 90.54(18) 10_556 . ?
Nb1 O12 Nb4 91.10(14) . . ?
Nb1 O12 Nb4 91.10(14) 10_556 . ?
Te2 O13 Nb3 124.29(19) . . ?
Nb3 O14 Nb3 144.4(3) . 10_556 ?
N1 Cu1 O19 97.3(2) . . ?
N1 Cu1 N2 78.3(5) . . ?
N1 Cu1 N4 175.3(3) . . ?
N2 Cu1 O19 93.9(5) . . ?
N2A Cu1 O19 97.1(4) . . ?
N2A Cu1 N1 88.8(4) . . ?
N2A Cu1 N3 171.0(5) . . ?
N3 Cu1 O19 89.0(2) . . ?
N3 Cu1 N1 97.0(2) . . ?
N3 Cu1 N2 174.8(5) . . ?
N3 Cu1 N4 80.8(3) . . ?
N4 Cu1 O19 86.9(3) . . ?
N4 Cu1 N2 103.6(5) . . ?
N4A Cu1 O19 104.4(7) . . ?
N4A Cu1 N1 154.8(7) . . ?
N4A Cu1 N2A 76.1(8) . . ?
N4A Cu1 N3 96.0(7) . . ?
Cu1 O19 H19A 109.8 . . ?
Cu1 O19 H19B 109.5 . . ?
H19A O19 H19B 104.2 . . ?
Cu1 N1 H1AA 110.7 . . ?
Cu1 N1 H1AB 110.7 . . ?
Cu1 N1 H1BC 108.1 . . ?
Cu1 N1 H1BD 108.1 . . ?
H1AA N1 H1AB 108.8 . . ?
H1BC N1 H1BD 107.3 . . ?
C1 N1 Cu1 105.4(9) . . ?
C1 N1 H1AA 110.7 . . ?
C1 N1 H1AB 110.7 . . ?
C1A N1 Cu1 116.7(9) . . ?
C1A N1 H1BC 108.1 . . ?
C1A N1 H1BD 108.1 . . ?
Cu1 N2 H2A 109.5 . . ?
Cu1 N2 H2B 109.5 . . ?
H2A N2 H2B 108.1 . . ?
C2 N2 Cu1 110.6(11) . . ?
C2 N2 H2A 109.5 . . ?
C2 N2 H2B 109.5 . . ?
Cu1 N2A H2AA 110.6 . . ?
Cu1 N2A H2AB 110.6 . . ?
H2AA N2A H2AB 108.8 . . ?
C2A N2A Cu1 105.5(10) . . ?
C2A N2A H2AA 110.6 . . ?
C2A N2A H2AB 110.6 . . ?
Cu1 N3 H3AA 112.3 . . ?
Cu1 N3 H3AB 112.3 . . ?
Cu1 N3 H3BC 108.9 . . ?
Cu1 N3 H3BD 108.9 . . ?
H3AA N3 H3AB 109.9 . . ?
H3BC N3 H3BD 107.7 . . ?
C4 N3 Cu1 97.2(12) . . ?
C4 N3 H3AA 112.3 . . ?
C4 N3 H3AB 112.3 . . ?
C4A N3 Cu1 113.5(5) . . ?
C4A N3 H3BC 108.9 . . ?
C4A N3 H3BD 108.9 . . ?
Cu1 N4 H4A 109.5 . . ?
Cu1 N4 H4B 109.5 . . ?
H4A N4 H4B 108.1 . . ?
C0AA N4 Cu1 110.7(6) . . ?
C0AA N4 H4A 109.5 . . ?
C0AA N4 H4B 109.5 . . ?
Cu1 N4A H4AA 111.7 . . ?
Cu1 N4A H4AB 111.7 . . ?
H4AA N4A H4AB 109.5 . . ?
C3A N4A Cu1 100.3(15) . . ?
C3A N4A H4AA 111.7 . . ?
C3A N4A H4AB 111.7 . . ?
N1 C1 H1A 107.8 . . ?
N1 C1 H1B 107.8 . . ?
N1 C1 C2 118.2(16) . . ?
H1A C1 H1B 107.1 . . ?
C2 C1 H1A 107.8 . . ?
C2 C1 H1B 107.8 . . ?
N1 C1A H1AC 113.4 . . ?
N1 C1A H1AD 113.4 . . ?
H1AC C1A H1AD 110.7 . . ?
C2A C1A N1 91.4(15) . . ?
C2A C1A H1AC 113.4 . . ?
C2A C1A H1AD 113.4 . . ?
N2 C2 H2C 113.2 . . ?
N2 C2 H2D 113.2 . . ?
C1 C2 N2 92.3(15) . . ?
C1 C2 H2C 113.2 . . ?
C1 C2 H2D 113.2 . . ?
H2C C2 H2D 110.6 . . ?
N2A C2A C1A 129.8(16) . . ?
N2A C2A H2AC 104.8 . . ?
N2A C2A H2AD 104.8 . . ?
C1A C2A H2AC 104.8 . . ?
C1A C2A H2AD 104.8 . . ?
H2AC C2A H2AD 105.8 . . ?
N4 C0AA H0AA 114.6 . . ?
N4 C0AA H0AB 114.6 . . ?
N4 C0AA C4 84.2(12) . . ?
H0AA C0AA H0AB 111.7 . . ?
C4 C0AA H0AA 114.6 . . ?
C4 C0AA H0AB 114.6 . . ?
N4A C3A H3AC 106.1 . . ?
N4A C3A H3AD 106.1 . . ?
N4A C3A C4A 125(2) . . ?
H3AC C3A H3AD 106.3 . . ?
C4A C3A H3AC 106.1 . . ?
C4A C3A H3AD 106.1 . . ?
N3 C4 C0AA 104.0(15) . . ?
N3 C4 H4C 111.0 . . ?
N3 C4 H4D 111.0 . . ?
C0AA C4 H4C 111.0 . . ?
C0AA C4 H4D 111.0 . . ?
H4C C4 H4D 109.0 . . ?
N3 C4A C3A 98.3(12) . . ?
N3 C4A H4AC 112.1 . . ?
N3 C4A H4AD 112.1 . . ?
C3A C4A H4AC 112.1 . . ?
C3A C4A H4AD 112.1 . . ?
H4AC C4A H4AD 109.7 . . ?
N2AA Cu0A N1AA 88.7(4) . . ?
N0AA Cu0A N2AA 96.2(6) . . ?
N0AA Cu0A N1AA 172.6(7) . . ?
N0AA Cu0A N5 90.7(8) . . ?
N5 Cu0A N2AA 163.8(6) . . ?
N5 Cu0A N1AA 83.1(7) . . ?
Cu0A N2AA H2AE 110.1 . . ?
Cu0A N2AA H2AE 110.1(3) . 10_556 ?
Cu0A N2AA H2AF 110.09(3) . 10_556 ?
Cu0A N2AA H2AF 110.1 . . ?
H2AE N2AA H2AE 64.2 . 10_556 ?
H2AE N2AA H2AF 108.4 . . ?
H2AE N2AA H2AF 47.3 . 10_556 ?
H2AE N2AA H2AF 108.4 10_556 10_556 ?
H2AF N2AA H2AE 47.3 . 10_556 ?
H2AF N2AA H2AF 138.7 . 10_556 ?
C11 N2AA Cu0A 108.1(8) . . ?
C11 N2AA H2AE 140.8(7) . 10_556 ?
C11 N2AA H2AE 110.1 . . ?
C11 N2AA H2AF 65.4(7) . 10_556 ?
C11 N2AA H2AF 110.1 . . ?
Cu0A N1AA H1AE 111.1 . . ?
Cu0A N1AA H1AF 111.1 . . ?
H1AE N1AA H1AF 109.1 . . ?
C4AA N1AA Cu0A 103.1(9) . . ?
C4AA N1AA H1AE 111.1 . . ?
C4AA N1AA H1AF 111.1 . . ?
H8A C8 H8A 82.6 . 10_556 ?
H8A C8 H8B 108.4 10_556 10_556 ?
H8A C8 H8B 108.4 . . ?
H8A C8 H8B 51.7 . 10_556 ?
H8B C8 H8A 51.7 . 10_556 ?
H8B C8 H8B 90.3 . 10_556 ?
N5 C8 H8A 78.8(11) . 10_556 ?
N5 C8 H8A 110.1 . . ?
N5 C8 H8B 110.1 . . ?
N5 C8 H8B 157.3(10) . 10_556 ?
N5 C8 C3AA 108.1(19) . . ?
C3AA C8 H8A 161.4(10) . 10_556 ?
C3AA C8 H8A 110.1 . . ?
C3AA C8 H8B 72.2(12) . 10_556 ?
C3AA C8 H8B 110.1 . . ?
N2AA C11 H2AF 34.0(5) . 10_556 ?
N2AA C11 H11A 109.9 . . ?
N2AA C11 H11B 109.9 . . ?
N2AA C11 C4AA 108.7(14) . . ?
H11A C11 H2AF 143.8 . 10_556 ?
H11A C11 H11B 108.3 . . ?
H11B C11 H2AF 89.4 . 10_556 ?
C4AA C11 H2AF 92.0(13) . 10_556 ?
C4AA C11 H11A 109.9 . . ?
C4AA C11 H11B 109.9 . . ?
Cu0A N0AA H0AC 111.0 . . ?
Cu0A N0AA H0AD 111.0 . . ?
H0AC N0AA H0AD 109.0 . . ?
C3AA N0AA Cu0A 103.7(14) . . ?
C3AA N0AA H0AC 111.0 . . ?
C3AA N0AA H0AD 111.0 . . ?
Cu0A N5 H8A 156.1(12) . 10_556 ?
Cu0A N5 H5A 108.3 . . ?
Cu0A N5 H5B 108.3 . . ?
C8 N5 Cu0A 116.0(14) . . ?
C8 N5 H8A 40.8(8) . 10_556 ?
C8 N5 H5A 108.3 . . ?
C8 N5 H5B 108.3 . . ?
H5A N5 H8A 81.1 . 10_556 ?
H5A N5 H5B 107.4 . . ?
H5B N5 H8A 88.8 . 10_556 ?
C8 C3AA H3AE 108.6 . . ?
C8 C3AA H3AF 108.6 . . ?
N0AA C3AA C8 114.9(17) . . ?
N0AA C3AA H3AE 108.6 . . ?
N0AA C3AA H3AF 108.6 . . ?
H3AE C3AA H3AF 107.5 . . ?
N1AA C4AA C11 113.6(14) . . ?
N1AA C4AA H4AE 108.9 . . ?
N1AA C4AA H4AF 108.9 . . ?
C11 C4AA H4AE 108.9 . . ?
C11 C4AA H4AF 108.9 . . ?
H4AE C4AA H4AF 107.7 . . ?

loop_
_geom_bond_atom_site_label_1
_geom_bond_atom_site_label_2
_geom_bond_distance
_geom_bond_site_symmetry_2
_geom_bond_publ_flag
Te1 O2 1.867(3) . ?
Te1 O2 1.867(3) 10_556 ?
Te1 O12 1.875(5) . ?
Te2 O6 1.910(4) . ?
Te2 O9 1.903(4) . ?
Te2 O11 2.513(4) 2_665 ?
Te2 O13 1.871(4) . ?
Te3 O1 2.011(4) . ?
Te3 O5 1.889(4) . ?
Te3 O6 2.131(4) 3_565 ?
Te3 O11 1.884(4) . ?
Nb1 O1 2.101(4) . ?
Nb1 O3 1.974(3) . ?
Nb1 O7 1.970(4) . ?
Nb1 O10 1.918(4) . ?
Nb1 O12 2.395(4) . ?
Nb1 O16 1.782(4) . ?
Nb2 O2 2.362(4) . ?
Nb2 O5 2.126(4) . ?
Nb2 O7 1.921(4) . ?
Nb2 O8 1.901(4) . ?
Nb2 O9 2.074(4) . ?
Nb2 O17 1.767(4) . ?
Nb3 O2 2.380(4) . ?
Nb3 O4 1.906(4) . ?
Nb3 O8 2.057(4) . ?
Nb3 O13 2.151(4) . ?
Nb3 O14 1.9458(18) . ?
Nb3 O18 1.765(4) . ?
Nb4 O4 1.957(4) 10_556 ?
Nb4 O4 1.957(4) . ?
Nb4 O10 2.025(4) 10_556 ?
Nb4 O10 2.024(4) . ?
Nb4 O12 2.426(5) . ?
Nb4 O15 1.772(6) . ?
Cu3 Cu3 0.000(2) 10_556 ?
Cu3 O1 1.935(4) . ?
Cu3 O1 1.935(4) 10_556 ?
Cu3 O11 1.921(4) 10_556 ?
Cu3 O11 1.921(4) . ?
Cu1 O19 2.248(5) . ?
Cu1 N1 2.032(7) . ?
Cu1 N2 2.197(16) . ?
Cu1 N2A 1.867(13) . ?
Cu1 N3 2.026(7) . ?
Cu1 N4 2.115(8) . ?
Cu1 N4A 1.81(2) . ?
O19 H19A 0.8751 . ?
O19 H19B 0.8753 . ?
N1 H1AA 0.9100 . ?
N1 H1AB 0.9100 . ?
N1 H1BC 0.9100 . ?
N1 H1BD 0.9100 . ?
N1 C1 1.38(2) . ?
N1 C1A 1.64(2) . ?
N2 H2A 0.9100 . ?
N2 H2B 0.9100 . ?
N2 C2 1.52(2) . ?
N2A H2AA 0.9100 . ?
N2A H2AB 0.9100 . ?
N2A C2A 1.43(2) . ?
N3 H3AA 0.9100 . ?
N3 H3AB 0.9100 . ?
N3 H3BC 0.9100 . ?
N3 H3BD 0.9100 . ?
N3 C4 1.40(2) . ?
N3 C4A 1.527(12) . ?
N4 H4A 0.9100 . ?
N4 H4B 0.9100 . ?
N4 C0AA 1.510(15) . ?
N4A H4AA 0.9100 . ?
N4A H4AB 0.9100 . ?
N4A C3A 1.56(4) . ?
C1 H1A 0.9900 . ?
C1 H1B 0.9900 . ?
C1 C2 1.49(3) . ?
C1A H1AC 0.9900 . ?
C1A H1AD 0.9900 . ?
C1A C2A 1.61(3) . ?
C2 H2C 0.9900 . ?
C2 H2D 0.9900 . ?
C2A H2AC 0.9900 . ?
C2A H2AD 0.9900 . ?
C0AA H0AA 0.9900 . ?
C0AA H0AB 0.9900 . ?
C0AA C4 1.71(3) . ?
C3A H3AC 0.9900 . ?
C3A H3AD 0.9900 . ?
C3A C4A 1.66(3) . ?
C4 H4C 0.9900 . ?
C4 H4D 0.9900 . ?
C4A H4AC 0.9900 . ?
C4A H4AD 0.9900 . ?
Cu0A N2AA 1.998(11) . ?
Cu0A N1AA 2.253(11) . ?
Cu0A N0AA 1.949(14) . ?
Cu0A N5 1.995(19) . ?
N2AA H2AE 0.9100 . ?
N2AA H2AE 0.9099 10_556 ?
N2AA H2AF 0.9100 . ?
N2AA H2AF 0.9099 10_556 ?
N2AA C11 1.60(2) . ?
N1AA H1AE 0.9100 . ?
N1AA H1AF 0.9100 . ?
N1AA C4AA 1.537(16) . ?
C8 H8A 0.9900 . ?
C8 H8A 0.9901 10_556 ?
C8 H8B 0.9900 10_556 ?
C8 H8B 0.9900 . ?
C8 N5 1.32(2) . ?
C8 C3AA 1.695(16) . ?
C11 H11A 0.9900 . ?
C11 H11B 0.9900 . ?
C11 C4AA 1.605(16) . ?
N0AA H0AC 0.9100 . ?
N0AA H0AD 0.9100 . ?
N0AA C3AA 1.517(17) . ?
N5 H5A 0.9100 . ?
N5 H5B 0.9100 . ?
C3AA H3AE 0.9900 . ?
C3AA H3AF 0.9900 . ?
C4AA H4AE 0.9900 . ?
C4AA H4AF 0.9900 . ?

loop_
_geom_torsion_atom_site_label_1
_geom_torsion_atom_site_label_2
_geom_torsion_atom_site_label_3
_geom_torsion_atom_site_label_4
_geom_torsion
_geom_torsion_site_symmetry_1
_geom_torsion_site_symmetry_2
_geom_torsion_site_symmetry_3
_geom_torsion_site_symmetry_4
_geom_torsion_publ_flag
O1 Te3 O5 Nb2 -75.0(2) . . . . ?
O1 Te3 O11 Te2 -166.24(17) . . . 3_565 ?
O1 Te3 O11 Cu3 -5.51(17) . . . . ?
O1 Te3 O11 Cu3 -5.51(17) . . . 10_556 ?
O2 Te1 O2 Nb2 -172.50(4) 10_556 . . . ?
O2 Te1 O2 Nb3 -49.1(3) 10_556 . . . ?
O2 Te1 O12 Nb1 -75.2(2) 10_556 . . 10_556 ?
O2 Te1 O12 Nb1 174.3(2) 10_556 . . . ?
O2 Te1 O12 Nb1 75.2(2) . . . . ?
O2 Te1 O12 Nb1 -174.3(2) . . . 10_556 ?
O2 Te1 O12 Nb4 -49.55(11) . . . . ?
O2 Te1 O12 Nb4 49.55(11) 10_556 . . . ?
O5 Te3 O11 Te2 -77.07(17) . . . 3_565 ?
O5 Te3 O11 Cu3 83.7(2) . . . . ?
O5 Te3 O11 Cu3 83.7(2) . . . 10_556 ?
O6 Te2 O13 Nb3 153.7(2) . . . . ?
O6 Te3 O5 Nb2 128.1(2) 3_565 . . . ?
O6 Te3 O11 Te2 7.01(15) 3_565 . . 3_565 ?
O6 Te3 O11 Cu3 167.7(2) 3_565 . . 10_556 ?
O6 Te3 O11 Cu3 167.7(2) 3_565 . . . ?
O9 Te2 O13 Nb3 63.8(2) . . . . ?
O11 Te2 O13 Nb3 -139.0(2) 2_665 . . . ?
O11 Te3 O5 Nb2 -154.9(2) . . . . ?
O12 Te1 O2 Nb2 -73.9(2) . . . . ?
O12 Te1 O2 Nb3 49.4(3) . . . . ?
Cu1 N1 C1 C2 -55.3(18) . . . . ?
Cu1 N1 C1A C2A -14.6(16) . . . . ?
Cu1 N2 C2 C1 -43.2(14) . . . . ?
Cu1 N2A C2A C1A -33(2) . . . . ?
Cu1 N3 C4 C0AA 71.8(14) . . . . ?
Cu1 N3 C4A C3A 5.2(13) . . . . ?
Cu1 N4 C0AA C4 49.5(11) . . . . ?
Cu1 N4A C3A C4A 31(3) . . . . ?
O19 Cu1 N2A C2A -84.1(11) . . . . ?
O19 Cu1 N4A C3A 71.6(15) . . . . ?
N1 Cu1 N2A C2A 13.1(11) . . . . ?
N1 Cu1 N4A C3A -139.7(16) . . . . ?
N1 C1 C2 N2 67.0(19) . . . . ?
N1 C1A C2A N2A 32(2) . . . . ?
N2A Cu1 N4A C3A 165.5(16) . . . . ?
N3 Cu1 N4A C3A -18.9(15) . . . . ?
N4 C0AA C4 N3 -82.8(15) . . . . ?
N4A Cu1 N2A C2A 172.8(13) . . . . ?
N4A C3A C4A N3 -24(3) . . . . ?
Cu0A N2AA C11 C4AA 40.2(13) . . . . ?
Cu0A N1AA C4AA C11 28.8(16) . . . . ?
Cu0A N0AA C3AA C8 27(2) . . . . ?
N2AA C11 C4AA N1AA -47.2(18) . . . . ?
N5 C8 C3AA N0AA -26(2) . . . . ?
C3AA C8 N5 Cu0A 10.6(18) . . . . ?

loop_
_platon_squeeze_void_nr
_platon_squeeze_void_average_x
_platon_squeeze_void_average_y
_platon_squeeze_void_average_z
_platon_squeeze_void_volume
_platon_squeeze_void_count_electrons
_platon_squeeze_void_content
1 0.000 0.000 -0.004 2061 450 ' '
2 0.333 0.667 0.750 142 40 ' '
3 0.667 0.333 0.250 142 40 ' '
